data_4307590
loop_
_publ_author_name
'Nigel Fay'
'Alan M. Bond'
'Carole Baffert'
'John F. Boas'
'John R. Pilbrow'
'De-Liang Long'
'Leroy Cronin'

_publ_section_title
;
Structural, Electrochemical, and Spectroscopic Characterization of a Redox
Pair of Sulfite-Based Polyoxotungstates: \a-[W18O54(SO3)2]4- and
\a-[W18O54(SO3)2]5-
;
_journal_name_full 'Inorganic Chemistry'
_journal_page_first 3502
_journal_page_last 3510
_journal_paper_doi 10.1021/ic062067e
_journal_volume 46
_journal_year 2007
_chemical_formula_moiety '5(C12 H28 N +), (O60 S2 W18 5-), 2(C2 H3 N)'
_chemical_formula_sum 'C64 H146 N7 O60 S2 W18'
_chemical_formula_weight 5347.30
_chemical_name_common 'Compound DL152'
_chemical_name_systematic
;
 ?
;
_space_group_IT_number 14
_symmetry_cell_setting monoclinic
_symmetry_space_group_name_Hall '-P 2yn'
_symmetry_space_group_name_H-M 'P 1 21/n 1'
_atom_sites_solution_hydrogens geom
_atom_sites_solution_primary direct
_atom_sites_solution_secondary difmap
_audit_creation_method SHELXL-97
_cell_angle_alpha 90.00
_cell_angle_beta 98.137(4)
_cell_angle_gamma 90.00
_cell_formula_units_Z 4
_cell_length_a 16.4863(12)
_cell_length_b 22.0781(15)
_cell_length_c 33.587(2)
_cell_measurement_reflns_used 9686
_cell_measurement_temperature 100(2)
_cell_measurement_theta_max 20.74
_cell_measurement_theta_min 2.36
_cell_volume 12102.1(14)
_computing_cell_refinement Bruker
_computing_data_collection Bruker
_computing_data_reduction SAINT
_computing_structure_refinement 'SHELXL-97 (Sheldrick, 1997)'
_computing_structure_solution 'SHELXS-97 (Sheldrick, 1997)'
_diffrn_ambient_temperature 100(2)
_diffrn_measured_fraction_theta_full 0.994
_diffrn_measured_fraction_theta_max 0.994
_diffrn_measurement_device_type 'Bruker ApexII CCD'
_diffrn_measurement_method '\w and \p scans'
_diffrn_radiation_monochromator graphite
_diffrn_radiation_source 'fine-focus sealed tube'
_diffrn_radiation_type MoK\a
_diffrn_radiation_wavelength 0.71073
_diffrn_reflns_av_R_equivalents 0.1135
_diffrn_reflns_av_sigmaI/netI 0.0546
_diffrn_reflns_limit_h_max 16
_diffrn_reflns_limit_h_min -16
_diffrn_reflns_limit_k_max 22
_diffrn_reflns_limit_k_min -22
_diffrn_reflns_limit_l_max 33
_diffrn_reflns_limit_l_min -29
_diffrn_reflns_number 132378
_diffrn_reflns_theta_full 20.83
_diffrn_reflns_theta_max 20.83
_diffrn_reflns_theta_min 1.11
_diffrn_standards_decay_% 0
_exptl_absorpt_coefficient_mu 17.147
_exptl_absorpt_correction_T_max 0.4260
_exptl_absorpt_correction_T_min 0.0864
_exptl_absorpt_correction_type empirical
_exptl_absorpt_process_details SADABS
_exptl_crystal_colour blue
_exptl_crystal_density_diffrn 2.935
_exptl_crystal_density_meas ?
_exptl_crystal_density_method 'not measured'
_exptl_crystal_description block
_exptl_crystal_F_000 9692
_exptl_crystal_size_max 0.28
_exptl_crystal_size_mid 0.12
_exptl_crystal_size_min 0.06
_refine_diff_density_max 1.68
_refine_diff_density_min -2.00
_refine_diff_density_rms 0.30
_refine_ls_extinction_coef none
_refine_ls_extinction_method none
_refine_ls_goodness_of_fit_ref 1.164
_refine_ls_hydrogen_treatment riding
_refine_ls_matrix_type full
_refine_ls_number_parameters 1086
_refine_ls_number_reflns 12643
_refine_ls_number_restraints 58
_refine_ls_restrained_S_all 1.161
_refine_ls_R_factor_all 0.1012
_refine_ls_R_factor_gt 0.0716
_refine_ls_shift/su_max 0.001
_refine_ls_shift/su_mean 0.000
_refine_ls_structure_factor_coef Fsqd
_refine_ls_weighting_details 'calc w=1/[\s^2^(Fo^2^)+(0.0074P)^2^+1363.9812P] where P=(Fo^2^+2Fc^2^)/3'
_refine_ls_weighting_scheme calc
_refine_ls_wR_factor_gt 0.1428
_refine_ls_wR_factor_ref 0.1594
_reflns_number_gt 9211
_reflns_number_total 12643
_reflns_threshold_expression >2sigma(I)
_cod_data_source_file ic062067esi20061029_083727.cif
_cod_data_source_block dl190
_cod_depositor_comments
;
The following automatic conversions were performed:
'_symmetry_cell_setting' value 'Monoclinic' changed to 'monoclinic'
according to '/home/saulius/struct/CIF-dictionaries/cif_core.dic'
dictionary named 'cif_core.dic' version 2.4.1 from 2010-06-29.

Automatic conversion script
Id: cif_fix_enum 1527 2010-12-29 10:47:43Z saulius 

The following automatic conversions were performed:

'_exptl_crystal_density_meas' value 'none' was changed to '?' - the
value is perceived as not measured.

Automatic conversion script
Id: cif_fix_values 3008 2015-01-20 13:52:24Z robertas 
;
_cod_original_cell_volume 12102.0(15)
_cod_database_code 4307590

loop_
_symmetry_equiv_pos_as_xyz
'x, y, z'
'-x+1/2, y+1/2, -z+1/2'
'-x, -y, -z'
'x-1/2, -y-1/2, z-1/2'

loop_
_atom_site_label
_atom_site_type_symbol
_atom_site_fract_x
_atom_site_fract_y
_atom_site_fract_z
_atom_site_U_iso_or_equiv
_atom_site_adp_type
_atom_site_occupancy
_atom_site_symmetry_multiplicity
_atom_site_calc_flag
_atom_site_refinement_flags
_atom_site_disorder_assembly
_atom_site_disorder_group
W1 W 0.65740(9) 0.41740(6) 0.35387(4) 0.0353(4) Uani 1 1 d . . .
W2 W 0.50040(9) 0.33487(6) 0.38478(5) 0.0426(4) Uani 1 1 d . . .
W3 W 0.78338(10) 0.09714(6) 0.46017(4) 0.0379(4) Uani 1 1 d . . .
W4 W 0.83633(9) 0.33863(6) 0.32135(4) 0.0354(4) Uani 1 1 d . . .
W5 W 0.93896(9) 0.34422(7) 0.42458(5) 0.0394(4) Uani 1 1 d . . .
W6 W 0.53799(10) 0.16645(7) 0.28698(5) 0.0441(4) Uani 1 1 d . . .
W7 W 0.67852(9) 0.09316(6) 0.35738(4) 0.0343(4) Uani 1 1 d . . .
W8 W 0.84722(10) 0.18263(6) 0.32353(5) 0.0369(4) Uani 1 1 d . . .
W9 W 0.75915(10) 0.42237(6) 0.45710(5) 0.0391(4) Uani 1 1 d . . .
W10 W 0.80559(12) 0.17826(7) 0.54905(5) 0.0505(5) Uani 1 1 d . . .
W11 W 0.51162(9) 0.16660(6) 0.38697(5) 0.0392(4) Uani 1 1 d . . .
W12 W 0.61669(11) 0.16922(6) 0.48993(5) 0.0441(4) Uani 1 1 d . . .
W13 W 0.52848(10) 0.33383(7) 0.28466(5) 0.0475(5) Uani 1 1 d . . .
W14 W 0.60479(11) 0.33756(7) 0.48807(5) 0.0481(5) Uani 1 1 d . . .
W15 W 0.79430(13) 0.34545(7) 0.54752(5) 0.0589(6) Uani 1 1 d . . .
W16 W 0.95165(10) 0.18824(7) 0.42636(5) 0.0439(4) Uani 1 1 d . . .
W17 W 0.70579(10) 0.25441(7) 0.25321(4) 0.0426(4) Uani 1 1 d . . .
W18 W 0.97194(11) 0.26845(8) 0.51566(5) 0.0564(5) Uani 1 1 d . . .
S1 S 0.6776(5) 0.2559(3) 0.3606(2) 0.0232(19) Uiso 1 1 d . . .
S2 S 0.7698(5) 0.2601(3) 0.4519(2) 0.0231(19) Uani 1 1 d . . .
O1 O 0.5826(12) 0.0982(9) 0.3823(6) 0.030(6) Uani 1 1 d . . .
O2 O 0.8650(14) 0.3955(9) 0.4464(6) 0.033(6) Uani 1 1 d . . .
O3 O 0.6254(13) 0.1993(8) 0.3505(6) 0.030(5) Uani 1 1 d . . .
O4 O 0.7379(13) 0.1194(9) 0.4063(7) 0.034(6) Uani 1 1 d . . .
O5 O 0.7450(12) 0.3902(8) 0.3285(6) 0.023(5) Uiso 1 1 d . . .
O6 O 0.7639(13) 0.1261(9) 0.3313(6) 0.035(6) Uani 1 1 d . . .
O7 O 0.8833(15) 0.1316(9) 0.4499(6) 0.043(7) Uani 1 1 d . . .
O8 O 0.5603(13) 0.4077(9) 0.3792(7) 0.039(6) Uani 1 1 d . . .
O9 O 0.8662(13) 0.2630(10) 0.4552(6) 0.036(6) Uani 1 1 d . . .
O10 O 0.6986(15) 0.0166(10) 0.3580(7) 0.045(7) Uani 1 1 d . . .
O11 O 0.6671(15) 0.4934(9) 0.3531(7) 0.038(6) Uani 1 1 d . . .
O12 O 0.4774(14) 0.1554(10) 0.3303(7) 0.042(6) Uani 1 1 d . . .
O13 O 0.7363(11) 0.2573(8) 0.3284(5) 0.020(5) Uiso 1 1 d . . .
O14 O 0.6192(13) 0.3082(9) 0.3496(6) 0.032(6) Uani 1 1 d . . .
O15 O 0.6881(19) 0.1636(10) 0.5396(8) 0.063(9) Uani 1 1 d . . .
O16 O 1.0052(15) 0.3918(11) 0.4068(8) 0.054(7) Uani 1 1 d . . .
O17 O 0.7822(13) 0.3176(9) 0.2685(7) 0.037(6) Uani 1 1 d . . .
O18 O 0.7185(14) 0.3948(10) 0.4036(6) 0.039(6) Uani 1 1 d . . .
O19 O 0.7628(17) 0.4985(10) 0.4504(7) 0.052(7) Uani 1 1 d . . .
O20 O 0.7452(14) 0.3142(8) 0.4765(6) 0.030(6) Uani 1 1 d . . .
O21 O 0.8559(14) 0.3332(9) 0.3795(6) 0.035(6) Uani 1 1 d . . .
O22 O 0.6208(15) 0.3110(10) 0.2604(7) 0.045(7) Uani 1 1 d . . .
O23 O 0.6266(15) 0.1948(11) 0.2624(8) 0.052(7) Uani 1 1 d . . .
O24 O 0.8207(17) 0.1095(10) 0.5164(7) 0.052(7) Uani 1 1 d . . .
O25 O 0.9096(18) 0.2080(10) 0.5376(7) 0.060(8) Uani 1 1 d . . .
O26 O 0.4638(14) 0.3407(11) 0.3285(9) 0.060(8) Uani 1 1 d . . .
O27 O 0.5338(16) 0.1392(10) 0.5033(7) 0.051(7) Uani 1 1 d . . .
O28 O 0.7987(16) 0.0217(9) 0.4559(7) 0.051(7) Uani 1 1 d . . .
O29 O 0.7921(14) 0.1983(9) 0.2708(7) 0.037(6) Uani 1 1 d . . .
O30 O 0.5182(16) 0.3620(11) 0.5020(8) 0.059(8) Uiso 1 1 d . . .
O31 O 0.6762(15) 0.1009(9) 0.4740(7) 0.041(6) Uani 1 1 d . . .
O32 O 0.8960(16) 0.3231(11) 0.5366(7) 0.055(7) Uani 1 1 d . . .
O33 O 0.7554(15) 0.2041(9) 0.4782(6) 0.036(6) Uani 1 1 d . . .
O34 O 0.6745(15) 0.3500(11) 0.5370(7) 0.050(7) Uiso 1 1 d . . .
O35 O 0.4329(14) 0.1358(11) 0.4060(9) 0.059(8) Uani 1 1 d . . .
O36 O 1.0237(14) 0.1447(12) 0.4113(9) 0.059(8) Uani 1 1 d . . .
O37 O 0.9943(14) 0.3291(11) 0.4783(9) 0.055(8) Uani 1 1 d . . .
O38 O 0.5738(15) 0.3188(9) 0.4321(6) 0.041(6) Uani 1 1 d . . .
O39 O 0.7865(19) 0.2615(11) 0.5581(7) 0.068(9) Uani 1 1 d . . .
O40 O 0.5858(16) 0.1874(10) 0.4349(7) 0.049(7) Uani 1 1 d . . .
O41 O 0.703(2) 0.2528(11) 0.2014(7) 0.071(9) Uani 1 1 d . . .
O42 O 0.6534(17) 0.4107(10) 0.4691(8) 0.055(7) Uani 1 1 d . . .
O43 O 0.8668(14) 0.1908(9) 0.3808(6) 0.035(6) Uani 1 1 d . . .
O44 O 0.9066(14) 0.3870(9) 0.3097(7) 0.038(6) Uani 1 1 d . . .
O45 O 0.9235(14) 0.1386(11) 0.3131(7) 0.047(7) Uani 1 1 d . . .
O46 O 0.4198(15) 0.3620(10) 0.4028(9) 0.062(8) Uani 1 1 d . . .
O47 O 0.6052(14) 0.1010(10) 0.3079(6) 0.040(6) Uani 1 1 d . . .
O48 O 0.4776(18) 0.1335(11) 0.2490(8) 0.064(8) Uani 1 1 d . . .
O49 O 0.8937(13) 0.2621(10) 0.3209(7) 0.044(6) Uani 1 1 d . . .
O50 O 0.5868(15) 0.4044(10) 0.3039(7) 0.047(7) Uani 1 1 d . . .
O51 O 0.8020(17) 0.4136(10) 0.5135(6) 0.050(7) Uani 1 1 d . . .
O52 O 0.6025(14) 0.2532(10) 0.4994(6) 0.041(6) Uani 1 1 d . . .
O53 O 1.0033(14) 0.2082(12) 0.4789(8) 0.056(8) Uani 1 1 d . . .
O54 O 0.4641(16) 0.3610(11) 0.2460(9) 0.067(9) Uani 1 1 d . . .
O55 O 0.8330(18) 0.1496(11) 0.5949(7) 0.061(8) Uani 1 1 d . . .
O56 O 0.4840(16) 0.2495(10) 0.3815(7) 0.055(7) Uani 1 1 d . . .
O57 O 0.9837(14) 0.2675(11) 0.4096(7) 0.053(7) Uani 1 1 d . . .
O58 O 0.5043(14) 0.2492(10) 0.2836(6) 0.044(6) Uani 1 1 d . . .
O59 O 1.056(2) 0.2722(14) 0.5510(9) 0.091(11) Uani 1 1 d . . .
O60 O 0.815(2) 0.3765(11) 0.5947(7) 0.091(12) Uani 1 1 d . . .
N1 N 0.4037(13) 0.9499(9) 0.3722(7) 0.033(7) Uani 1 1 d D . .
N2 N 0.588(2) 0.4300(14) 0.6447(10) 0.078(11) Uiso 1 1 d D . .
N3 N 0.9030(17) 0.5677(10) 0.3552(7) 0.060(11) Uani 1 1 d D . .
N4 N 1.055(3) 0.0832(19) 0.6443(12) 0.115(16) Uiso 1 1 d D . .
N5 N 1.254(4) 0.286(2) 0.4644(18) 0.13(3) Uiso 0.60 1 d PD C .
N6 N 0.462(4) 0.216(3) 0.654(2) 0.071(18) Uiso 0.60 1 d P . .
C1 C 0.3462(17) 0.8987(12) 0.3586(10) 0.036(9) Uiso 1 1 d D . .
H1A H 0.3775 0.8680 0.3457 0.043 Uiso 1 1 calc R . .
H1B H 0.3296 0.8797 0.3829 0.043 Uiso 1 1 calc R . .
C2 C 0.269(2) 0.9122(14) 0.3301(12) 0.065(13) Uani 1 1 d D . .
H2A H 0.2834 0.9361 0.3071 0.078 Uiso 1 1 calc R . .
H2B H 0.2320 0.9369 0.3442 0.078 Uiso 1 1 calc R . .
C3 C 0.226(3) 0.8549(16) 0.3146(12) 0.074(14) Uani 1 1 d D . .
H3A H 0.2527 0.8381 0.2928 0.110 Uiso 1 1 calc R . .
H3B H 0.1685 0.8641 0.3045 0.110 Uiso 1 1 calc R . .
H3C H 0.2283 0.8253 0.3365 0.110 Uiso 1 1 calc R . .
C4 C 0.359(2) 0.9986(14) 0.3922(10) 0.046(10) Uiso 1 1 d D . .
H4A H 0.3987 1.0315 0.4005 0.055 Uiso 1 1 calc R . .
H4B H 0.3162 1.0156 0.3717 0.055 Uiso 1 1 calc R . .
C5 C 0.319(2) 0.9813(15) 0.4281(11) 0.071(15) Uani 1 1 d D . .
H5A H 0.2741 0.9526 0.4195 0.085 Uiso 1 1 calc R . .
H5B H 0.3601 0.9600 0.4478 0.085 Uiso 1 1 calc R . .
C6 C 0.286(3) 1.034(2) 0.4485(15) 0.098(17) Uiso 1 1 d D . .
H6A H 0.3257 1.0675 0.4507 0.147 Uiso 1 1 calc R . .
H6B H 0.2758 1.0223 0.4755 0.147 Uiso 1 1 calc R . .
H6C H 0.2345 1.0476 0.4328 0.147 Uiso 1 1 calc R . .
C7 C 0.4711(17) 0.9240(15) 0.4027(9) 0.041(10) Uani 1 1 d D . .
H7A H 0.4457 0.9049 0.4245 0.049 Uiso 1 1 calc R . .
H7B H 0.4990 0.8915 0.3894 0.049 Uiso 1 1 calc R . .
C8 C 0.535(2) 0.9683(16) 0.4212(13) 0.074(14) Uiso 1 1 d D . .
H8A H 0.5100 0.9960 0.4392 0.089 Uiso 1 1 calc R . .
H8B H 0.5538 0.9929 0.3996 0.089 Uiso 1 1 calc R . .
C9 C 0.607(3) 0.937(2) 0.4447(14) 0.085(15) Uiso 1 1 d D . .
H9A H 0.5881 0.9099 0.4648 0.127 Uiso 1 1 calc R . .
H9B H 0.6449 0.9668 0.4584 0.127 Uiso 1 1 calc R . .
H9C H 0.6355 0.9126 0.4264 0.127 Uiso 1 1 calc R . .
C10 C 0.438(2) 0.9786(14) 0.3374(9) 0.044(10) Uiso 1 1 d D . .
H10A H 0.3931 1.0004 0.3207 0.053 Uiso 1 1 calc R . .
H10B H 0.4793 1.0091 0.3483 0.053 Uiso 1 1 calc R . .
C11 C 0.477(3) 0.9365(16) 0.3106(10) 0.068(13) Uiso 1 1 d D . .
H11A H 0.4369 0.9049 0.3003 0.081 Uiso 1 1 calc R . .
H11B H 0.5241 0.9160 0.3268 0.081 Uiso 1 1 calc R . .
C12 C 0.507(3) 0.9678(18) 0.2755(11) 0.064(12) Uiso 1 1 d D . .
H12A H 0.4609 0.9891 0.2597 0.097 Uiso 1 1 calc R . .
H12B H 0.5289 0.9377 0.2585 0.097 Uiso 1 1 calc R . .
H12C H 0.5497 0.9970 0.2854 0.097 Uiso 1 1 calc R . .
C13 C 0.505(2) 0.422(2) 0.6579(13) 0.094(17) Uiso 1 1 d D A .
H13A H 0.4829 0.4630 0.6618 0.112 Uiso 1 1 calc R . .
H13B H 0.4688 0.4030 0.6354 0.112 Uiso 1 1 calc R . .
C14 C 0.498(2) 0.3861(19) 0.6949(12) 0.068(13) Uiso 1 1 d D . .
H14A H 0.5327 0.4053 0.7181 0.081 Uiso 1 1 calc R A .
H14B H 0.5200 0.3449 0.6917 0.081 Uiso 1 1 calc R . .
C15 C 0.412(2) 0.382(2) 0.7038(13) 0.072(13) Uiso 1 1 d D A .
H15A H 0.4121 0.3733 0.7325 0.108 Uiso 1 1 calc R . .
H15B H 0.3835 0.3485 0.6880 0.108 Uiso 1 1 calc R . .
H15C H 0.3830 0.4197 0.6968 0.108 Uiso 1 1 calc R . .
C16 C 0.646(3) 0.4661(18) 0.6739(15) 0.097(17) Uiso 1 1 d D A .
H16A H 0.6996 0.4671 0.6639 0.117 Uiso 1 1 calc R . .
H16B H 0.6538 0.4441 0.6998 0.117 Uiso 1 1 calc R . .
C17 C 0.622(3) 0.5299(17) 0.6819(14) 0.081(15) Uiso 1 1 d D . .
H17A H 0.6143 0.5533 0.6565 0.098 Uiso 1 1 calc R A .
H17B H 0.5699 0.5303 0.6933 0.098 Uiso 1 1 calc R . .
C18 C 0.688(4) 0.558(3) 0.7109(19) 0.16(3) Uiso 1 1 d D A .
H18A H 0.7227 0.5261 0.7248 0.242 Uiso 1 1 calc R . .
H18B H 0.6638 0.5821 0.7307 0.242 Uiso 1 1 calc R . .
H18C H 0.7219 0.5843 0.6964 0.242 Uiso 1 1 calc R . .
C19 C 0.568(3) 0.463(2) 0.6054(12) 0.110(19) Uiso 1 1 d D A 1
H19A H 0.5199 0.4407 0.5923 0.131 Uiso 1 1 calc R A 1
H19B H 0.5461 0.5019 0.6141 0.131 Uiso 1 1 calc R A 1
C20 C 0.608(4) 0.483(3) 0.5702(14) 0.033(17) Uiso 0.50 1 d PD A 1
H20A H 0.6368 0.4468 0.5616 0.040 Uiso 0.50 1 calc PR A 1
H20B H 0.6501 0.5127 0.5803 0.040 Uiso 0.50 1 calc PR A 1
C20' C 0.663(5) 0.482(3) 0.589(2) 0.041(19) Uiso 0.50 1 d P B 2
C21 C 0.560(5) 0.509(3) 0.5330(19) 0.06(2) Uiso 0.50 1 d PD A 1
H21A H 0.5219 0.4785 0.5200 0.089 Uiso 0.50 1 calc PR A 1
H21B H 0.5976 0.5216 0.5145 0.089 Uiso 0.50 1 calc PR A 1
H21C H 0.5288 0.5442 0.5403 0.089 Uiso 0.50 1 calc PR A 1
C21' C 0.635(4) 0.513(3) 0.543(2) 0.033(17) Uiso 0.50 1 d P B 2
C22 C 0.629(3) 0.3699(17) 0.6383(15) 0.086(15) Uiso 1 1 d D A .
H22A H 0.6794 0.3779 0.6265 0.103 Uiso 1 1 calc R . .
H22B H 0.6448 0.3507 0.6649 0.103 Uiso 1 1 calc R . .
C23 C 0.577(3) 0.326(2) 0.6118(19) 0.13(2) Uiso 1 1 d D . .
H23A H 0.5679 0.3403 0.5836 0.161 Uiso 1 1 calc R A .
H23B H 0.5240 0.3191 0.6212 0.161 Uiso 1 1 calc R . .
C24 C 0.628(4) 0.269(3) 0.615(2) 0.10(2) Uiso 0.70 1 d PD A .
H24A H 0.6403 0.2566 0.5888 0.146 Uiso 0.70 1 calc PR . .
H24B H 0.5982 0.2363 0.6268 0.146 Uiso 0.70 1 calc PR . .
H24C H 0.6800 0.2762 0.6332 0.146 Uiso 0.70 1 calc PR . .
C25 C 0.9832(19) 0.5786(12) 0.3397(13) 0.051(11) Uani 1 1 d D . .
H25A H 1.0174 0.6050 0.3591 0.061 Uiso 1 1 calc R . .
H25B H 0.9716 0.6014 0.3141 0.061 Uiso 1 1 calc R . .
C26 C 1.0332(17) 0.5234(13) 0.3323(11) 0.041(10) Uani 1 1 d D . .
H26A H 1.0409 0.4983 0.3570 0.049 Uiso 1 1 calc R . .
H26B H 1.0023 0.4990 0.3105 0.049 Uiso 1 1 calc R . .
C27 C 1.1158(18) 0.5389(17) 0.3210(12) 0.054(11) Uani 1 1 d D . .
H27A H 1.1093 0.5690 0.2993 0.080 Uiso 1 1 calc R . .
H27B H 1.1410 0.5022 0.3117 0.080 Uiso 1 1 calc R . .
H27C H 1.1509 0.5554 0.3444 0.080 Uiso 1 1 calc R . .
C28 C 0.844(2) 0.5338(17) 0.3252(8) 0.062(12) Uani 1 1 d D . .
H28A H 0.8654 0.4923 0.3231 0.075 Uiso 1 1 calc R . .
H28B H 0.7916 0.5299 0.3366 0.075 Uiso 1 1 calc R . .
C29 C 0.823(2) 0.5582(14) 0.2833(9) 0.054(11) Uani 1 1 d D . .
H29A H 0.8743 0.5657 0.2720 0.065 Uiso 1 1 calc R . .
H29B H 0.7942 0.5974 0.2843 0.065 Uiso 1 1 calc R . .
C30 C 0.770(2) 0.5154(15) 0.2562(10) 0.046(10) Uiso 1 1 d D . .
H30A H 0.8027 0.4809 0.2495 0.069 Uiso 1 1 calc R . .
H30B H 0.7471 0.5366 0.2314 0.069 Uiso 1 1 calc R . .
H30C H 0.7249 0.5009 0.2699 0.069 Uiso 1 1 calc R . .
C31 C 0.867(2) 0.6291(13) 0.3621(11) 0.047(10) Uiso 1 1 d D . .
H31A H 0.9077 0.6525 0.3801 0.057 Uiso 1 1 calc R . .
H31B H 0.8574 0.6506 0.3360 0.057 Uiso 1 1 calc R . .
C32 C 0.787(2) 0.6301(14) 0.3797(13) 0.065(12) Uiso 1 1 d D . .
H32A H 0.7454 0.6063 0.3624 0.078 Uiso 1 1 calc R . .
H32B H 0.7959 0.6112 0.4067 0.078 Uiso 1 1 calc R . .
C33 C 0.758(2) 0.6939(13) 0.3831(12) 0.049(11) Uani 1 1 d D . .
H33A H 0.8000 0.7178 0.3994 0.073 Uiso 1 1 calc R . .
H33B H 0.7077 0.6937 0.3959 0.073 Uiso 1 1 calc R . .
H33C H 0.7456 0.7117 0.3562 0.073 Uiso 1 1 calc R . .
C34 C 0.915(2) 0.5325(15) 0.3937(9) 0.050(11) Uani 1 1 d D . .
H34A H 0.9345 0.4915 0.3881 0.060 Uiso 1 1 calc R . .
H34B H 0.8605 0.5277 0.4029 0.060 Uiso 1 1 calc R . .
C35 C 0.973(3) 0.560(2) 0.4274(12) 0.097(17) Uiso 1 1 d D . .
H35A H 1.0279 0.5616 0.4188 0.116 Uiso 1 1 calc R . .
H35B H 0.9555 0.6022 0.4312 0.116 Uiso 1 1 calc R . .
C36 C 0.981(4) 0.529(3) 0.4670(16) 0.09(2) Uiso 0.70 1 d PD . .
H36A H 0.9382 0.4977 0.4665 0.134 Uiso 0.70 1 calc PR . .
H36B H 0.9750 0.5583 0.4882 0.134 Uiso 0.70 1 calc PR . .
H36C H 1.0350 0.5095 0.4726 0.134 Uiso 0.70 1 calc PR . .
C37 C 1.020(4) 0.1412(18) 0.6586(18) 0.13(2) Uiso 1 1 d D . .
H37A H 0.9600 0.1364 0.6561 0.159 Uiso 1 1 calc R . .
H37B H 1.0409 0.1462 0.6875 0.159 Uiso 1 1 calc R . .
C38 C 1.037(3) 0.1984(18) 0.6375(14) 0.081(15) Uiso 1 1 d D . .
H38A H 1.0228 0.1940 0.6081 0.098 Uiso 1 1 calc R . .
H38B H 1.0962 0.2092 0.6436 0.098 Uiso 1 1 calc R . .
C39 C 0.985(3) 0.246(2) 0.6534(14) 0.091(16) Uiso 1 1 d D . .
H39A H 0.9409 0.2266 0.6653 0.137 Uiso 1 1 calc R . .
H39B H 0.9616 0.2726 0.6313 0.137 Uiso 1 1 calc R . .
H39C H 1.0189 0.2703 0.6739 0.137 Uiso 1 1 calc R . .
C40 C 1.051(3) 0.037(2) 0.6768(15) 0.105(19) Uiso 1 1 d D . .
H40A H 1.0798 0.0000 0.6700 0.126 Uiso 1 1 calc R . .
H40B H 1.0808 0.0532 0.7024 0.126 Uiso 1 1 calc R . .
C41 C 0.966(3) 0.021(2) 0.6829(15) 0.102(18) Uiso 1 1 d D . .
H41A H 0.9383 -0.0035 0.6605 0.123 Uiso 1 1 calc R . .
H41B H 0.9330 0.0577 0.6865 0.123 Uiso 1 1 calc R . .
C42 C 0.985(5) -0.015(3) 0.7211(18) 0.10(3) Uiso 0.70 1 d PD . .
H42A H 1.0052 -0.0549 0.7150 0.151 Uiso 0.70 1 calc PR . .
H42B H 0.9344 -0.0193 0.7334 0.151 Uiso 0.70 1 calc PR . .
H42C H 1.0261 0.0064 0.7398 0.151 Uiso 0.70 1 calc PR . .
C43 C 1.014(3) 0.068(2) 0.6030(13) 0.096(17) Uiso 1 1 d D . .
H43A H 1.0354 0.0978 0.5847 0.115 Uiso 1 1 calc R . .
H43B H 0.9556 0.0778 0.6026 0.115 Uiso 1 1 calc R . .
C44 C 1.018(3) 0.007(2) 0.5833(16) 0.11(2) Uiso 1 1 d D . .
H44A H 1.0727 0.0034 0.5749 0.134 Uiso 1 1 calc R . .
H44B H 1.0149 -0.0237 0.6045 0.134 Uiso 1 1 calc R . .
C45 C 0.957(4) -0.011(3) 0.5479(18) 0.09(2) Uiso 0.70 1 d PD . .
H45A H 0.9063 -0.0250 0.5573 0.137 Uiso 0.70 1 calc PR . .
H45B H 0.9798 -0.0446 0.5336 0.137 Uiso 0.70 1 calc PR . .
H45C H 0.9451 0.0232 0.5298 0.137 Uiso 0.70 1 calc PR . .
C46 C 1.145(3) 0.091(3) 0.6414(17) 0.045(16) Uiso 0.60 1 d PD . .
H46A H 1.1476 0.1238 0.6217 0.054 Uiso 0.60 1 calc PR . .
H46B H 1.1610 0.0534 0.6284 0.054 Uiso 0.60 1 calc PR . .
C47 C 1.213(4) 0.103(5) 0.675(2) 0.07(3) Uiso 0.40 1 d PD . .
H47A H 1.2211 0.0653 0.6907 0.081 Uiso 0.40 1 calc PR . .
H47B H 1.1906 0.1331 0.6928 0.081 Uiso 0.40 1 calc PR . .
C48 C 1.297(4) 0.126(3) 0.6698(19) 0.13(2) Uiso 1 1 d D . .
H48A H 1.3359 0.0920 0.6738 0.196 Uiso 1 1 calc R . .
H48B H 1.3137 0.1576 0.6895 0.196 Uiso 1 1 calc R . .
H48C H 1.2956 0.1419 0.6425 0.196 Uiso 1 1 calc R . .
C49 C 1.202(4) 0.243(3) 0.484(2) 0.09(2) Uiso 0.70 1 d PD . .
C50 C 1.237(4) 0.186(3) 0.505(2) 0.10(3) Uiso 0.70 1 d PD . .
C51 C 1.181(3) 0.143(2) 0.5234(17) 0.100(18) Uiso 1 1 d D . .
C52 C 1.212(3) 0.346(2) 0.4573(15) 0.086(15) Uiso 1 1 d D . .
C53 C 1.238(8) 0.394(6) 0.435(4) 0.09(4) Uiso 0.40 1 d P . .
C55 C 1.300(2) 0.2573(17) 0.4332(11) 0.054(11) Uiso 1 1 d D . .
C56 C 1.230(3) 0.244(3) 0.4014(16) 0.14(3) Uiso 1 1 d D C 1
C57 C 1.259(5) 0.227(4) 0.362(2) 0.06(2) Uiso 0.50 1 d PD C 1
C57' C 1.184(5) 0.205(4) 0.402(2) 0.05(2) Uiso 0.50 1 d P D 2
C58 C 1.333(7) 0.292(5) 0.493(4) 0.13(6) Uiso 0.40 1 d PD . .
C59 C 1.379(5) 0.239(4) 0.514(2) 0.09(3) Uiso 0.52(5) 1 d PD C .
C60 C 1.440(4) 0.231(3) 0.552(2) 0.06(2) Uiso 0.52(5) 1 d PD . .
C59' C 1.300(7) 0.358(5) 0.530(4) 0.10(4) Uiso 0.48(5) 1 d P C .
C60' C 1.381(4) 0.393(2) 0.5545(17) 0.016(17) Uiso 0.48(5) 1 d P . .
C61 C 0.458(5) 0.221(3) 0.685(2) 0.07(2) Uiso 0.60 1 d P . .
C62 C 0.455(4) 0.226(3) 0.7342(19) 0.052(18) Uiso 0.60 1 d P . .
C63 C 0.799(5) 0.295(3) 0.756(2) 0.07(2) Uiso 0.60 1 d P . .
C64 C 0.773(6) 0.410(4) 0.773(3) 0.10(3) Uiso 0.60 1 d P . .
N7 N 0.104(7) 0.352(5) 0.323(3) 0.10(4) Uiso 0.40 1 d P . .
C66 C 0.127(9) 0.123(6) 0.330(4) 0.10(4) Uiso 0.40 1 d P . .
C65 C 0.143(5) 0.320(3) 0.355(2) 0.03(2) Uiso 0.40 1 d P . .

loop_
_atom_site_aniso_label
_atom_site_aniso_U_11
_atom_site_aniso_U_22
_atom_site_aniso_U_33
_atom_site_aniso_U_23
_atom_site_aniso_U_13
_atom_site_aniso_U_12
W1 0.0411(10) 0.0267(8) 0.0393(9) 0.0023(7) 0.0096(8) -0.0013(7)
W2 0.0323(10) 0.0302(9) 0.0678(12) 0.0015(8) 0.0160(8) 0.0035(7)
W3 0.0502(11) 0.0291(8) 0.0346(9) 0.0015(7) 0.0068(8) 0.0028(7)
W4 0.0406(10) 0.0346(8) 0.0337(9) 0.0002(7) 0.0148(7) -0.0054(7)
W5 0.0339(9) 0.0396(9) 0.0434(10) -0.0003(7) 0.0011(8) -0.0102(7)
W6 0.0434(10) 0.0385(9) 0.0464(10) -0.0044(7) -0.0076(8) -0.0073(8)
W7 0.0408(10) 0.0263(8) 0.0360(9) -0.0031(6) 0.0066(7) -0.0011(7)
W8 0.0387(10) 0.0348(9) 0.0405(10) -0.0030(7) 0.0165(8) 0.0011(7)
W9 0.0552(11) 0.0289(8) 0.0350(9) -0.0041(7) 0.0121(8) -0.0059(7)
W10 0.0845(14) 0.0371(9) 0.0298(10) 0.0031(7) 0.0080(9) -0.0015(9)
W11 0.0348(10) 0.0284(8) 0.0569(11) -0.0011(7) 0.0151(8) -0.0033(7)
W12 0.0664(12) 0.0304(9) 0.0405(10) 0.0025(7) 0.0251(9) 0.0015(8)
W13 0.0465(11) 0.0386(9) 0.0520(11) 0.0051(8) -0.0122(9) 0.0028(8)
W14 0.0735(13) 0.0281(8) 0.0514(11) -0.0007(7) 0.0394(9) 0.0012(8)
W15 0.1131(17) 0.0351(9) 0.0290(10) -0.0045(7) 0.0115(10) -0.0102(10)
W16 0.0319(10) 0.0420(9) 0.0554(11) 0.0002(8) -0.0018(8) 0.0009(7)
W17 0.0648(12) 0.0362(9) 0.0275(8) -0.0016(7) 0.0082(8) -0.0059(8)
W18 0.0637(12) 0.0523(10) 0.0456(10) 0.0038(8) -0.0188(9) -0.0125(9)
S2 0.020(5) 0.022(4) 0.032(5) 0.006(4) 0.020(4) 0.004(4)
O1 0.022(13) 0.031(13) 0.038(14) -0.006(10) 0.014(11) 0.013(10)
O2 0.044(15) 0.021(12) 0.033(14) 0.006(10) 0.000(11) -0.003(11)
O3 0.035(14) 0.020(12) 0.035(14) 0.004(10) 0.010(11) -0.006(10)
O4 0.028(14) 0.033(13) 0.043(15) 0.004(11) 0.014(11) 0.001(11)
O6 0.036(15) 0.040(14) 0.036(14) -0.010(11) 0.030(12) -0.016(11)
O7 0.068(18) 0.038(14) 0.015(13) -0.002(10) -0.020(12) 0.024(13)
O8 0.033(15) 0.024(13) 0.065(17) 0.007(11) 0.025(13) -0.006(11)
O9 0.045(16) 0.052(15) 0.016(12) 0.005(11) 0.018(11) -0.002(12)
O10 0.050(17) 0.039(14) 0.043(16) -0.009(11) 0.002(13) -0.004(12)
O11 0.058(17) 0.021(12) 0.039(15) 0.006(10) 0.024(13) 0.001(11)
O12 0.030(14) 0.044(14) 0.051(16) -0.004(12) 0.002(12) 0.001(12)
O14 0.031(14) 0.035(13) 0.026(13) -0.008(10) -0.004(11) 0.016(11)
O15 0.13(3) 0.028(14) 0.051(18) 0.010(12) 0.065(18) 0.016(15)
O16 0.043(17) 0.058(17) 0.058(18) -0.015(13) -0.005(14) -0.019(13)
O17 0.034(15) 0.039(14) 0.042(15) -0.004(11) 0.020(12) -0.016(11)
O18 0.039(15) 0.045(14) 0.030(14) 0.001(11) -0.004(12) 0.004(12)
O19 0.08(2) 0.033(14) 0.039(16) -0.006(11) 0.005(14) -0.008(14)
O20 0.057(16) 0.012(11) 0.027(13) -0.006(9) 0.023(12) 0.003(10)
O21 0.043(15) 0.039(14) 0.024(13) -0.002(10) 0.007(11) 0.003(11)
O22 0.049(17) 0.039(14) 0.052(17) 0.006(12) 0.020(13) 0.007(12)
O23 0.044(17) 0.052(16) 0.056(18) -0.007(13) -0.009(14) -0.011(13)
O24 0.08(2) 0.028(13) 0.044(16) -0.006(11) -0.003(14) -0.001(13)
O25 0.10(2) 0.037(15) 0.041(16) -0.006(12) -0.017(15) -0.001(15)
O26 0.016(14) 0.043(15) 0.12(3) 0.010(15) -0.003(15) 0.019(12)
O27 0.068(19) 0.043(15) 0.050(17) 0.004(12) 0.029(15) 0.019(14)
O28 0.08(2) 0.019(13) 0.048(17) 0.010(11) -0.001(15) 0.007(13)
O29 0.047(16) 0.026(13) 0.041(15) 0.000(10) 0.015(12) 0.009(11)
O31 0.055(17) 0.032(13) 0.038(15) -0.004(11) 0.015(13) 0.001(12)
O32 0.07(2) 0.065(18) 0.045(17) 0.005(13) 0.049(15) 0.005(15)
O33 0.065(18) 0.028(13) 0.014(12) 0.007(10) 0.001(12) 0.004(12)
O35 0.024(15) 0.045(15) 0.12(2) 0.008(15) 0.037(15) -0.013(12)
O36 0.022(15) 0.063(18) 0.09(2) 0.019(16) 0.019(14) 0.006(13)
O37 0.017(14) 0.058(17) 0.09(2) 0.003(15) 0.012(14) -0.016(12)
O38 0.069(18) 0.027(13) 0.030(14) 0.008(10) 0.020(13) 0.011(12)
O39 0.12(3) 0.041(16) 0.041(16) 0.001(13) -0.005(16) -0.012(16)
O40 0.07(2) 0.028(13) 0.052(17) -0.001(11) 0.029(15) 0.000(13)
O41 0.14(3) 0.038(15) 0.038(16) -0.008(12) 0.004(16) -0.007(17)
O42 0.08(2) 0.039(15) 0.052(17) -0.004(12) 0.038(15) 0.002(14)
O43 0.043(16) 0.027(12) 0.037(15) -0.001(10) 0.008(12) -0.004(11)
O44 0.049(16) 0.032(13) 0.042(15) -0.007(11) 0.037(12) -0.013(12)
O45 0.034(15) 0.054(16) 0.062(18) -0.011(13) 0.033(13) -0.005(12)
O46 0.034(16) 0.032(14) 0.12(3) -0.003(15) 0.028(16) 0.008(12)
O47 0.051(16) 0.041(14) 0.030(14) 0.004(11) 0.016(12) -0.015(12)
O48 0.09(2) 0.047(16) 0.046(17) -0.007(13) -0.027(16) -0.004(15)
O49 0.029(14) 0.037(14) 0.071(17) -0.010(12) 0.021(13) 0.001(11)
O50 0.063(18) 0.033(14) 0.043(16) 0.012(11) 0.004(13) 0.003(13)
O51 0.09(2) 0.039(14) 0.022(14) 0.003(11) 0.016(13) -0.012(14)
O52 0.053(16) 0.032(13) 0.039(14) 0.005(11) 0.005(12) 0.007(12)
O53 0.019(14) 0.078(19) 0.070(19) 0.016(15) -0.001(13) 0.019(13)
O54 0.057(19) 0.048(16) 0.08(2) 0.008(15) -0.029(16) 0.000(14)
O55 0.10(2) 0.054(17) 0.026(15) -0.010(12) -0.003(15) 0.010(16)
O56 0.064(19) 0.037(15) 0.062(17) -0.005(13) 0.000(14) -0.004(14)
O57 0.042(16) 0.051(16) 0.055(16) 0.005(13) -0.029(13) -0.018(13)
O58 0.047(16) 0.043(14) 0.039(14) -0.017(12) -0.009(12) 0.012(13)
O59 0.12(3) 0.08(2) 0.06(2) 0.010(16) -0.028(19) -0.02(2)
O60 0.21(4) 0.039(16) 0.021(16) -0.001(12) -0.001(19) -0.02(2)
N1 0.025(17) 0.033(16) 0.044(19) -0.002(13) 0.021(14) -0.008(13)
N3 0.13(3) 0.027(17) 0.027(19) 0.000(14) 0.03(2) -0.015(19)
C2 0.05(3) 0.05(3) 0.09(3) -0.02(2) 0.00(3) -0.02(2)
C3 0.09(4) 0.08(3) 0.04(3) -0.01(2) -0.01(3) -0.04(3)
C5 0.05(3) 0.03(2) 0.12(4) -0.01(2) -0.01(3) -0.01(2)
C7 0.02(2) 0.08(3) 0.03(2) 0.017(19) 0.006(17) -0.010(19)
C25 0.06(3) 0.02(2) 0.08(3) 0.009(19) 0.04(2) -0.007(19)
C26 0.04(2) 0.04(2) 0.05(3) 0.005(18) 0.03(2) -0.009(18)
C27 0.04(3) 0.06(3) 0.06(3) 0.01(2) 0.02(2) 0.02(2)
C28 0.09(4) 0.07(3) 0.03(2) 0.00(2) 0.03(2) -0.01(3)
C29 0.06(3) 0.04(2) 0.07(3) -0.02(2) 0.04(2) 0.00(2)
C33 0.05(3) 0.04(2) 0.06(3) -0.028(19) 0.03(2) -0.003(19)
C34 0.02(2) 0.05(2) 0.09(3) -0.02(2) 0.02(2) -0.002(18)

loop_
_atom_type_symbol
_atom_type_description
_atom_type_scat_dispersion_real
_atom_type_scat_dispersion_imag
_atom_type_scat_source
W W -0.8490 6.8722 'International Tables Vol C Tables 4.2.6.8 and 6.1.1.4'
S S 0.1246 0.1234 'International Tables Vol C Tables 4.2.6.8 and 6.1.1.4'
O O 0.0106 0.0060 'International Tables Vol C Tables 4.2.6.8 and 6.1.1.4'
N N 0.0061 0.0033 'International Tables Vol C Tables 4.2.6.8 and 6.1.1.4'
C C 0.0033 0.0016 'International Tables Vol C Tables 4.2.6.8 and 6.1.1.4'
H H 0.0000 0.0000 'International Tables Vol C Tables 4.2.6.8 and 6.1.1.4'

loop_
_geom_angle_atom_site_label_1
_geom_angle_atom_site_label_2
_geom_angle_atom_site_label_3
_geom_angle
_geom_angle_site_symmetry_1
_geom_angle_site_symmetry_3
_geom_angle_publ_flag
O11 W1 O5 103.3(10) . . ?
O11 W1 O18 103.6(10) . . ?
O5 W1 O18 88.2(9) . . ?
O11 W1 O50 100.5(10) . . ?
O5 W1 O50 88.0(10) . . ?
O18 W1 O50 155.8(9) . . ?
O11 W1 O8 101.7(10) . . ?
O5 W1 O8 154.9(8) . . ?
O18 W1 O8 87.3(10) . . ?
O50 W1 O8 86.0(11) . . ?
O11 W1 O14 170.5(9) . . ?
O5 W1 O14 82.4(7) . . ?
O18 W1 O14 84.0(8) . . ?
O50 W1 O14 71.9(8) . . ?
O8 W1 O14 72.5(8) . . ?
O46 W2 O38 102.4(13) . . ?
O46 W2 O56 105.4(12) . . ?
O38 W2 O56 86.1(10) . . ?
O46 W2 O26 100.4(13) . . ?
O38 W2 O26 157.2(10) . . ?
O56 W2 O26 89.3(10) . . ?
O46 W2 O8 100.7(11) . . ?
O38 W2 O8 87.9(10) . . ?
O56 W2 O8 154.0(10) . . ?
O26 W2 O8 86.6(10) . . ?
O46 W2 O14 170.5(11) . . ?
O38 W2 O14 84.3(8) . . ?
O56 W2 O14 81.6(9) . . ?
O26 W2 O14 72.9(8) . . ?
O8 W2 O14 72.6(8) . . ?
O28 W3 O7 103.6(11) . . ?
O28 W3 O31 102.7(11) . . ?
O7 W3 O31 153.6(9) . . ?
O28 W3 O4 102.3(10) . . ?
O7 W3 O4 87.6(9) . . ?
O31 W3 O4 88.1(9) . . ?
O28 W3 O24 101.1(10) . . ?
O7 W3 O24 87.5(10) . . ?
O31 W3 O24 86.1(11) . . ?
O4 W3 O24 156.5(9) . . ?
O28 W3 O33 170.2(10) . . ?
O7 W3 O33 81.9(8) . . ?
O31 W3 O33 71.8(8) . . ?
O4 W3 O33 85.7(8) . . ?
O24 W3 O33 70.9(8) . . ?
O44 W4 O17 100.7(10) . . ?
O44 W4 O5 103.4(9) . . ?
O17 W4 O5 89.3(9) . . ?
O44 W4 O21 104.8(10) . . ?
O17 W4 O21 154.5(9) . . ?
O5 W4 O21 86.1(9) . . ?
O44 W4 O49 101.6(10) . . ?
O17 W4 O49 86.9(10) . . ?
O5 W4 O49 155.0(9) . . ?
O21 W4 O49 86.7(10) . . ?
O44 W4 O13 170.3(8) . . ?
O17 W4 O13 71.6(7) . . ?
O5 W4 O13 82.8(7) . . ?
O21 W4 O13 82.9(8) . . ?
O49 W4 O13 72.6(8) . . ?
O16 W5 O2 104.5(11) . . ?
O16 W5 O21 103.1(10) . . ?
O2 W5 O21 87.4(9) . . ?
O16 W5 O37 101.2(11) . . ?
O2 W5 O37 89.3(10) . . ?
O21 W5 O37 155.5(9) . . ?
O16 W5 O57 99.4(12) . . ?
O2 W5 O57 156.1(10) . . ?
O21 W5 O57 86.5(9) . . ?
O37 W5 O57 86.8(10) . . ?
O16 W5 O9 168.8(10) . . ?
O2 W5 O9 84.0(8) . . ?
O21 W5 O9 84.4(8) . . ?
O37 W5 O9 71.2(8) . . ?
O57 W5 O9 72.5(9) . . ?
O48 W6 O23 103.0(13) . . ?
O48 W6 O12 102.0(13) . . ?
O23 W6 O12 154.9(10) . . ?
O48 W6 O47 101.9(11) . . ?
O23 W6 O47 88.1(10) . . ?
O12 W6 O47 87.8(9) . . ?
O48 W6 O58 103.6(11) . . ?
O23 W6 O58 83.9(11) . . ?
O12 W6 O58 89.3(10) . . ?
O47 W6 O58 154.4(9) . . ?
O48 W6 O3 170.1(10) . . ?
O23 W6 O3 83.7(9) . . ?
O12 W6 O3 71.7(8) . . ?
O47 W6 O3 70.7(8) . . ?
O58 W6 O3 84.3(8) . . ?
O10 W7 O4 102.5(10) . . ?
O10 W7 O1 102.9(10) . . ?
O4 W7 O1 87.7(9) . . ?
O10 W7 O6 103.2(11) . . ?
O4 W7 O6 87.5(9) . . ?
O1 W7 O6 153.9(9) . . ?
O10 W7 O47 101.3(10) . . ?
O4 W7 O47 156.1(9) . . ?
O1 W7 O47 85.1(9) . . ?
O6 W7 O47 89.0(9) . . ?
O10 W7 O3 170.1(9) . . ?
O4 W7 O3 85.7(8) . . ?
O1 W7 O3 71.4(8) . . ?
O6 W7 O3 82.7(8) . . ?
O47 W7 O3 70.5(8) . . ?
O45 W8 O6 103.2(10) . . ?
O45 W8 O29 100.7(11) . . ?
O6 W8 O29 89.4(10) . . ?
O45 W8 O43 104.0(11) . . ?
O6 W8 O43 86.9(9) . . ?
O29 W8 O43 155.2(9) . . ?
O45 W8 O49 101.9(10) . . ?
O6 W8 O49 155.0(9) . . ?
O29 W8 O49 86.1(10) . . ?
O43 W8 O49 87.0(9) . . ?
O45 W8 O13 170.4(10) . . ?
O6 W8 O13 82.7(8) . . ?
O29 W8 O13 71.4(8) . . ?
O43 W8 O13 83.8(8) . . ?
O49 W8 O13 72.5(8) . . ?
O19 W9 O42 102.6(12) . . ?
O19 W9 O18 101.8(10) . . ?
O42 W9 O18 86.9(11) . . ?
O19 W9 O2 103.3(11) . . ?
O42 W9 O2 154.0(9) . . ?
O18 W9 O2 86.1(9) . . ?
O19 W9 O51 102.3(10) . . ?
O42 W9 O51 89.9(11) . . ?
O18 W9 O51 155.9(9) . . ?
O2 W9 O51 86.4(10) . . ?
O19 W9 O20 171.3(10) . . ?
O42 W9 O20 71.8(9) . . ?
O18 W9 O20 84.7(8) . . ?
O2 W9 O20 82.7(8) . . ?
O51 W9 O20 71.5(8) . . ?
O55 W10 O39 104.4(11) . . ?
O55 W10 O24 100.8(11) . . ?
O39 W10 O24 154.3(10) . . ?
O55 W10 O25 100.5(12) . . ?
O39 W10 O25 82.8(12) . . ?
O24 W10 O25 88.0(11) . . ?
O55 W10 O15 102.7(12) . . ?
O39 W10 O15 90.2(11) . . ?
O24 W10 O15 89.0(11) . . ?
O25 W10 O15 156.8(10) . . ?
O55 W10 O33 170.5(10) . . ?
O39 W10 O33 83.7(9) . . ?
O24 W10 O33 71.6(8) . . ?
O25 W10 O33 85.2(9) . . ?
O15 W10 O33 72.0(9) . . ?
O35 W11 O56 104.0(12) . . ?
O35 W11 O12 101.0(12) . . ?
O56 W11 O12 89.7(10) . . ?
O35 W11 O1 103.0(10) . . ?
O56 W11 O1 153.0(10) . . ?
O12 W11 O1 85.1(9) . . ?
O35 W11 O40 102.3(12) . . ?
O56 W11 O40 88.0(10) . . ?
O12 W11 O40 156.4(10) . . ?
O1 W11 O40 86.3(9) . . ?
O35 W11 O3 170.9(11) . . ?
O56 W11 O3 81.9(9) . . ?
O12 W11 O3 71.7(8) . . ?
O1 W11 O3 71.3(8) . . ?
O40 W11 O3 84.7(9) . . ?
O27 W12 O40 103.5(12) . . ?
O27 W12 O52 102.7(11) . . ?
O40 W12 O52 86.2(9) . . ?
O27 W12 O15 99.8(12) . . ?
O40 W12 O15 156.6(11) . . ?
O52 W12 O15 89.5(9) . . ?
O27 W12 O31 103.8(11) . . ?
O40 W12 O31 88.4(10) . . ?
O52 W12 O31 153.4(10) . . ?
O15 W12 O31 85.2(10) . . ?
O27 W12 O33 170.7(10) . . ?
O40 W12 O33 84.6(9) . . ?
O52 W12 O33 82.1(9) . . ?
O15 W12 O33 72.1(9) . . ?
O31 W12 O33 71.5(8) . . ?
O54 W13 O22 102.9(13) . . ?
O54 W13 O50 101.9(11) . . ?
O22 W13 O50 88.0(11) . . ?
O54 W13 O58 103.3(11) . . ?
O22 W13 O58 84.8(10) . . ?
O50 W13 O58 154.8(9) . . ?
O54 W13 O26 101.8(13) . . ?
O22 W13 O26 155.3(10) . . ?
O50 W13 O26 89.1(11) . . ?
O58 W13 O26 87.5(10) . . ?
O54 W13 O14 170.3(11) . . ?
O22 W13 O14 84.2(9) . . ?
O50 W13 O14 71.4(8) . . ?
O58 W13 O14 83.9(8) . . ?
O26 W13 O14 71.7(8) . . ?
O30 W14 O34 98.6(12) . . ?
O30 W14 O52 102.7(11) . . ?
O34 W14 O52 89.7(10) . . ?
O30 W14 O38 103.1(12) . . ?
O34 W14 O38 158.1(11) . . ?
O52 W14 O38 88.6(9) . . ?
O30 W14 O42 103.5(12) . . ?
O34 W14 O42 86.4(11) . . ?
O52 W14 O42 153.8(10) . . ?
O38 W14 O42 85.6(10) . . ?
O30 W14 O20 169.7(10) . . ?
O34 W14 O20 72.4(9) . . ?
O52 W14 O20 82.7(8) . . ?
O38 W14 O20 85.7(9) . . ?
O42 W14 O20 71.4(9) . . ?
O60 W15 O32 103.2(16) . . ?
O60 W15 O39 103.1(11) . . ?
O32 W15 O39 82.1(12) . . ?
O60 W15 O51 102.5(11) . . ?
O32 W15 O51 87.3(11) . . ?
O39 W15 O51 153.9(10) . . ?
O60 W15 O34 101.9(15) . . ?
O32 W15 O34 154.8(11) . . ?
O39 W15 O34 89.5(12) . . ?
O51 W15 O34 90.2(11) . . ?
O60 W15 O20 169.8(12) . . ?
O32 W15 O20 85.2(10) . . ?
O39 W15 O20 83.6(8) . . ?
O51 W15 O20 71.7(8) . . ?
O34 W15 O20 70.2(9) . . ?
O36 W16 O53 99.8(12) . . ?
O36 W16 O43 104.3(12) . . ?
O53 W16 O43 155.9(10) . . ?
O36 W16 O7 103.5(11) . . ?
O53 W16 O7 88.9(10) . . ?
O43 W16 O7 86.7(9) . . ?
O36 W16 O57 101.4(12) . . ?
O53 W16 O57 87.4(10) . . ?
O43 W16 O57 86.6(9) . . ?
O7 W16 O57 155.0(10) . . ?
O36 W16 O9 169.5(11) . . ?
O53 W16 O9 71.6(9) . . ?
O43 W16 O9 84.3(8) . . ?
O7 W16 O9 82.7(8) . . ?
O57 W16 O9 72.7(10) . . ?
O41 W17 O17 102.2(11) . . ?
O41 W17 O23 102.9(12) . . ?
O17 W17 O23 154.7(10) . . ?
O41 W17 O29 102.2(12) . . ?
O17 W17 O29 87.5(9) . . ?
O23 W17 O29 90.0(10) . . ?
O41 W17 O22 102.8(12) . . ?
O17 W17 O22 87.4(10) . . ?
O23 W17 O22 84.3(10) . . ?
O29 W17 O22 155.0(10) . . ?
O41 W17 O13 170.2(11) . . ?
O17 W17 O13 71.2(8) . . ?
O23 W17 O13 84.2(8) . . ?
O29 W17 O13 70.8(8) . . ?
O22 W17 O13 84.4(8) . . ?
O59 W18 O25 101.3(13) . . ?
O59 W18 O37 102.3(13) . . ?
O25 W18 O37 156.4(10) . . ?
O59 W18 O53 102.5(14) . . ?
O25 W18 O53 88.4(11) . . ?
O37 W18 O53 88.2(11) . . ?
O59 W18 O32 102.8(14) . . ?
O25 W18 O32 83.3(11) . . ?
O37 W18 O32 89.8(10) . . ?
O53 W18 O32 154.5(11) . . ?
O59 W18 O9 170.0(13) . . ?
O25 W18 O9 85.8(9) . . ?
O37 W18 O9 71.1(9) . . ?
O53 W18 O9 70.5(8) . . ?
O32 W18 O9 84.9(10) . . ?
O14 S1 O3 104.5(12) . . ?
O14 S1 O13 104.7(12) . . ?
O3 S1 O13 104.5(11) . . ?
O20 S2 O33 104.0(11) . . ?
O20 S2 O9 105.7(12) . . ?
O33 S2 O9 103.0(12) . . ?
W7 O1 W11 129.5(11) . . ?
W5 O2 W9 155.6(12) . . ?
S1 O3 W11 124.8(12) . . ?
S1 O3 W7 124.5(12) . . ?
W11 O3 W7 87.8(6) . . ?
S1 O3 W6 131.5(11) . . ?
W11 O3 W6 87.3(6) . . ?
W7 O3 W6 87.6(6) . . ?
W7 O4 W3 146.0(12) . . ?
W1 O5 W4 155.4(11) . . ?
W8 O6 W7 155.5(12) . . ?
W3 O7 W16 155.8(11) . . ?
W2 O8 W1 127.6(12) . . ?
S2 O9 W16 125.0(12) . . ?
S2 O9 W5 123.1(12) . . ?
W16 O9 W5 89.1(7) . . ?
S2 O9 W18 130.0(11) . . ?
W16 O9 W18 88.8(7) . . ?
W5 O9 W18 88.8(7) . . ?
W6 O12 W11 129.1(12) . . ?
S1 O13 W4 124.9(10) . . ?
S1 O13 W8 124.8(10) . . ?
W4 O13 W8 88.2(6) . . ?
S1 O13 W17 130.3(10) . . ?
W4 O13 W17 87.9(6) . . ?
W8 O13 W17 87.8(6) . . ?
S1 O14 W1 125.2(12) . . ?
S1 O14 W2 125.4(12) . . ?
W1 O14 W2 87.3(6) . . ?
S1 O14 W13 131.2(11) . . ?
W1 O14 W13 86.9(6) . . ?
W2 O14 W13 87.0(6) . . ?
W12 O15 W10 127.5(12) . . ?
W17 O17 W4 129.0(12) . . ?
W1 O18 W9 144.3(12) . . ?
S2 O20 W14 125.0(12) . . ?
S2 O20 W9 124.3(11) . . ?
W14 O20 W9 88.0(6) . . ?
S2 O20 W15 130.5(12) . . ?
W14 O20 W15 88.6(6) . . ?
W9 O20 W15 87.5(6) . . ?
W5 O21 W4 142.3(13) . . ?
W13 O22 W17 150.8(13) . . ?
W6 O23 W17 152.9(15) . . ?
W10 O24 W3 128.9(12) . . ?
W18 O25 W10 149.8(14) . . ?
W2 O26 W13 128.0(12) . . ?
W8 O29 W17 129.8(12) . . ?
W3 O31 W12 129.5(12) . . ?
W15 O32 W18 153.5(16) . . ?
S2 O33 W10 132.1(12) . . ?
S2 O33 W12 123.4(12) . . ?
W10 O33 W12 88.1(7) . . ?
S2 O33 W3 124.5(12) . . ?
W10 O33 W3 88.1(6) . . ?
W12 O33 W3 87.2(7) . . ?
W14 O34 W15 128.5(14) . . ?
W18 O37 W5 128.8(12) . . ?
W2 O38 W14 146.2(13) . . ?
W15 O39 W10 154.2(17) . . ?
W12 O40 W11 144.5(13) . . ?
W9 O42 W14 128.8(13) . . ?
W8 O43 W16 142.9(13) . . ?
W6 O47 W7 130.8(12) . . ?
W8 O49 W4 126.7(12) . . ?
W13 O50 W1 129.4(11) . . ?
W15 O51 W9 128.3(12) . . ?
W12 O52 W14 156.1(13) . . ?
W16 O53 W18 128.9(12) . . ?
W11 O56 W2 157.3(15) . . ?
W16 O57 W5 125.7(14) . . ?
W6 O58 W13 151.4(13) . . ?
C1 N1 C10 112(2) . . ?
C1 N1 C4 110(2) . . ?
C10 N1 C4 108(2) . . ?
C1 N1 C7 107(2) . . ?
C10 N1 C7 111(2) . . ?
C4 N1 C7 109(2) . . ?
C16 N2 C19 111(4) . . ?
C16 N2 C13 113(4) . . ?
C19 N2 C13 103(3) . . ?
C16 N2 C22 108(3) . . ?
C19 N2 C22 110(4) . . ?
C13 N2 C22 112(4) . . ?
C34 N3 C28 108(2) . . ?
C34 N3 C25 112(3) . . ?
C28 N3 C25 112(3) . . ?
C34 N3 C31 110(2) . . ?
C28 N3 C31 108(3) . . ?
C25 N3 C31 107(2) . . ?
C43 N4 C46 107(4) . . ?
C43 N4 C40 118(4) . . ?
C46 N4 C40 106(4) . . ?
C43 N4 C37 110(4) . . ?
C46 N4 C37 111(4) . . ?
C40 N4 C37 106(4) . . ?
C49 N5 C58 105(7) . . ?
C49 N5 C52 111(4) . . ?
C58 N5 C52 111(5) . . ?
C49 N5 C55 114(5) . . ?
C58 N5 C55 91(7) . . ?
C52 N5 C55 122(5) . . ?
C2 C1 N1 119(2) . . ?
C1 C2 C3 112(3) . . ?
C5 C4 N1 118(3) . . ?
C6 C5 C4 114(3) . . ?
C8 C7 N1 116(2) . . ?
C7 C8 C9 112(3) . . ?
C11 C10 N1 116(2) . . ?
C10 C11 C12 114(3) . . ?
C14 C13 N2 119(3) . . ?
C13 C14 C15 113(3) . . ?
N2 C16 C17 117(4) . . ?
C18 C17 C16 109(4) . . ?
C20 C19 N2 141(5) . . ?
C19 C20 C21 123(5) . . ?
C23 C22 N2 115(4) . . ?
C22 C23 C24 103(4) . . ?
N3 C25 C26 117(2) . . ?
C27 C26 C25 113(3) . . ?
C29 C28 N3 119(3) . . ?
C28 C29 C30 112(3) . . ?
C32 C31 N3 117(2) . . ?
C33 C32 C31 111(3) . . ?
N3 C34 C35 115(3) . . ?
C36 C35 C34 117(4) . . ?
C38 C37 N4 117(4) . . ?
C37 C38 C39 105(4) . . ?
C41 C40 N4 114(4) . . ?
C40 C41 C42 99(4) . . ?
N4 C43 C44 124(4) . . ?
C45 C44 C43 122(5) . . ?
N4 C46 C47 127(5) . . ?
C46 C47 C48 125(6) . . ?
N5 C49 C50 122(5) . . ?
C49 C50 C51 119(5) . . ?
C53 C52 N5 126(7) . . ?
C56 C55 N5 100(5) . . ?
C55 C56 C57 111(5) . . ?
C59 C58 N5 124(7) . . ?
C59 C58 C59' 116(9) . . ?
N5 C58 C59' 100(7) . . ?
C58 C59 C60 136(8) . . ?
C60' C59' C58 112(7) . . ?
N6 C61 C62 176(8) . . ?

loop_
_geom_bond_atom_site_label_1
_geom_bond_atom_site_label_2
_geom_bond_distance
_geom_bond_site_symmetry_2
_geom_bond_publ_flag
W1 O11 1.69(2) . ?
W1 O5 1.88(2) . ?
W1 O18 1.89(2) . ?
W1 O50 1.92(2) . ?
W1 O8 1.93(2) . ?
W1 O14 2.49(2) . ?
W2 O46 1.65(2) . ?
W2 O38 1.89(2) . ?
W2 O56 1.90(2) . ?
W2 O26 1.91(3) . ?
W2 O8 1.91(2) . ?
W2 O14 2.50(2) . ?
W3 O28 1.69(2) . ?
W3 O7 1.89(3) . ?
W3 O31 1.89(2) . ?
W3 O4 1.92(2) . ?
W3 O24 1.92(2) . ?
W3 O33 2.50(2) . ?
W4 O44 1.66(2) . ?
W4 O17 1.93(2) . ?
W4 O5 1.929(19) . ?
W4 O21 1.94(2) . ?
W4 O49 1.94(2) . ?
W4 O13 2.472(18) . ?
W5 O16 1.68(3) . ?
W5 O2 1.89(2) . ?
W5 O21 1.91(2) . ?
W5 O37 1.93(3) . ?
W5 O57 1.94(3) . ?
W5 O9 2.46(2) . ?
W6 O48 1.67(2) . ?
W6 O23 1.88(3) . ?
W6 O12 1.89(2) . ?
W6 O47 1.89(2) . ?
W6 O58 1.91(2) . ?
W6 O3 2.51(2) . ?
W7 O10 1.72(2) . ?
W7 O4 1.88(2) . ?
W7 O1 1.89(2) . ?
W7 O6 1.90(2) . ?
W7 O47 1.92(2) . ?
W7 O3 2.502(19) . ?
W8 O45 1.67(2) . ?
W8 O6 1.90(2) . ?
W8 O29 1.90(2) . ?
W8 O43 1.91(2) . ?
W8 O49 1.92(2) . ?
W8 O13 2.485(18) . ?
W9 O19 1.70(2) . ?
W9 O42 1.86(3) . ?
W9 O18 1.92(2) . ?
W9 O2 1.93(2) . ?
W9 O51 1.94(2) . ?
W9 O20 2.494(19) . ?
W10 O55 1.67(2) . ?
W10 O39 1.90(2) . ?
W10 O24 1.91(2) . ?
W10 O25 1.93(3) . ?
W10 O15 1.95(3) . ?
W10 O33 2.474(19) . ?
W11 O35 1.67(2) . ?
W11 O56 1.89(2) . ?
W11 O12 1.92(2) . ?
W11 O1 1.930(19) . ?
W11 O40 1.93(3) . ?
W11 O3 2.49(2) . ?
W12 O27 1.64(3) . ?
W12 O40 1.89(2) . ?
W12 O52 1.90(2) . ?
W12 O15 1.91(3) . ?
W12 O31 1.92(2) . ?
W12 O33 2.50(2) . ?
W13 O54 1.67(2) . ?
W13 O22 1.89(2) . ?
W13 O50 1.90(2) . ?
W13 O58 1.91(2) . ?
W13 O26 1.94(3) . ?
W13 O14 2.53(2) . ?
W14 O30 1.65(3) . ?
W14 O34 1.89(2) . ?
W14 O52 1.90(2) . ?
W14 O38 1.92(2) . ?
W14 O42 1.95(2) . ?
W14 O20 2.46(2) . ?
W15 O60 1.71(2) . ?
W15 O32 1.83(2) . ?
W15 O39 1.90(2) . ?
W15 O51 1.90(2) . ?
W15 O34 1.96(2) . ?
W15 O20 2.51(2) . ?
W16 O36 1.66(3) . ?
W16 O53 1.90(3) . ?
W16 O43 1.92(2) . ?
W16 O7 1.93(3) . ?
W16 O57 1.94(2) . ?
W16 O9 2.46(2) . ?
W17 O41 1.73(2) . ?
W17 O17 1.90(2) . ?
W17 O23 1.91(2) . ?
W17 O29 1.92(2) . ?
W17 O22 1.92(2) . ?
W17 O13 2.505(18) . ?
W18 O59 1.69(3) . ?
W18 O25 1.90(3) . ?
W18 O37 1.91(3) . ?
W18 O53 1.94(3) . ?
W18 O32 1.94(2) . ?
W18 O9 2.48(2) . ?
S1 O14 1.51(2) . ?
S1 O3 1.53(2) . ?
S1 O13 1.55(2) . ?
S2 O20 1.54(2) . ?
S2 O33 1.56(2) . ?
S2 O9 1.58(2) . ?
N1 C1 1.506(18) . ?
N1 C10 1.508(19) . ?
N1 C4 1.510(19) . ?
N1 C7 1.512(19) . ?
N2 C16 1.50(2) . ?
N2 C19 1.50(2) . ?
N2 C13 1.50(2) . ?
N2 C22 1.516(19) . ?
N3 C34 1.496(19) . ?
N3 C28 1.503(19) . ?
N3 C25 1.509(19) . ?
N3 C31 1.514(19) . ?
N4 C43 1.49(2) . ?
N4 C46 1.50(2) . ?
N4 C40 1.50(2) . ?
N4 C37 1.51(2) . ?
N5 C49 1.50(2) . ?
N5 C58 1.50(2) . ?
N5 C52 1.51(2) . ?
N5 C55 1.51(2) . ?
N6 C61 1.06(8) . ?
C1 C2 1.505(19) . ?
C2 C3 1.509(19) . ?
C4 C5 1.503(19) . ?
C5 C6 1.50(2) . ?
C7 C8 1.504(19) . ?
C8 C9 1.51(2) . ?
C10 C11 1.501(19) . ?
C11 C12 1.51(2) . ?
C13 C14 1.49(2) . ?
C14 C15 1.50(2) . ?
C16 C17 1.50(2) . ?
C17 C18 1.49(2) . ?
C19 C20 1.49(2) . ?
C20 C21 1.50(2) . ?
C20' C21' 1.70(10) . ?
C22 C23 1.50(2) . ?
C23 C24 1.51(2) . ?
C25 C26 1.511(19) . ?
C26 C27 1.504(19) . ?
C28 C29 1.500(19) . ?
C29 C30 1.505(19) . ?
C31 C32 1.507(19) . ?
C32 C33 1.500(19) . ?
C34 C35 1.51(2) . ?
C35 C36 1.49(2) . ?
C37 C38 1.49(2) . ?
C38 C39 1.51(2) . ?
C40 C41 1.49(2) . ?
C41 C42 1.50(2) . ?
C43 C44 1.51(2) . ?
C44 C45 1.50(2) . ?
C46 C47 1.50(2) . ?
C47 C48 1.51(2) . ?
C49 C50 1.50(2) . ?
C50 C51 1.51(2) . ?
C52 C53 1.39(13) . ?
C55 C56 1.49(2) . ?
C56 C57 1.51(2) . ?
C58 C59 1.50(2) . ?
C58 C59' 2.04(18) . ?
C59 C60 1.51(2) . ?
C59' C60' 1.67(13) . ?
C61 C62 1.67(10) . ?
N7 C65 1.37(12) . ?
